data_7127639
loop_
_publ_author_name
'Wang, Xin-Ying'
'Chen, Wei-Chao'
'Shao, Kui-Zhan'
'Wang, Xin-Long'
'Zhao, Liang'
'Su, Zhong-Min'

_publ_section_title
;
 An octahedral polyoxomolybdate-organic molecular cage.
;
_journal_issue 8
_journal_name_full 'Chemical communications (Cambridge, England)'
_journal_page_first 1042
_journal_page_last 1045
_journal_paper_doi 10.1039/d0cc07120j
_journal_volume 57
_journal_year 2021
_chemical_formula_moiety '7(C16 H36 N), 5(C2 H8 N), 6(Mo2 O5) 8(C9 H3 O6 ), 4(C4 H9 N O)'
_chemical_formula_sum 'C210 H352 Mo12 N16 O82'
_chemical_formula_weight 5564.33
_space_group_crystal_system tetragonal
_space_group_IT_number 132
_space_group_name_Hall '-P 4c 2c'
_space_group_name_H-M_alt 'P 42/m c m'
_atom_sites_solution_hydrogens geom
_audit_creation_method SHELXL-2014/7
_audit_update_record
;
2020-12-05 deposited with the CCDC.	2020-12-15 downloaded from the CCDC.
;
_cell_angle_alpha 90
_cell_angle_beta 90
_cell_angle_gamma 90
_cell_formula_units_Z 4
_cell_length_a 24.4515(10)
_cell_length_b 24.4515(10)
_cell_length_c 37.034(3)
_cell_measurement_reflns_used 9785
_cell_measurement_temperature 293(2)
_cell_measurement_theta_max 25.0126
_cell_measurement_theta_min 2.1997
_cell_volume 22142(2)
_computing_cell_refinement 'Bruker SAINT v8.34a'
_computing_data_collection 'Bruker APEX 2'
_computing_data_reduction 'Bruker SAINT v8.34a'
_computing_molecular_graphics 'Bruker SHELXTL'
_computing_publication_material 'Bruker SHELXTL & local programs'
_computing_structure_refinement 'SHELXL-2014/7 (Sheldrick, 2014)'
_computing_structure_solution 'SHELXT 2014/5 (Sheldrick, 2014)'
_diffrn_ambient_temperature 293(2)
_diffrn_measured_fraction_theta_full 0.996
_diffrn_measured_fraction_theta_max 0.996
_diffrn_measurement_device_type 'CCD area detector'
_diffrn_measurement_method 'phi and omega scans'
_diffrn_radiation_type MoK\a
_diffrn_radiation_wavelength 0.71073
_diffrn_reflns_av_R_equivalents 0.0416
_diffrn_reflns_av_unetI/netI 0.0240
_diffrn_reflns_Laue_measured_fraction_full 0.996
_diffrn_reflns_Laue_measured_fraction_max 0.996
_diffrn_reflns_limit_h_max 29
_diffrn_reflns_limit_h_min -22
_diffrn_reflns_limit_k_max 29
_diffrn_reflns_limit_k_min -21
_diffrn_reflns_limit_l_max 44
_diffrn_reflns_limit_l_min -44
_diffrn_reflns_number 94757
_diffrn_reflns_point_group_measured_fraction_full 0.996
_diffrn_reflns_point_group_measured_fraction_max 0.996
_diffrn_reflns_theta_full 25.053
_diffrn_reflns_theta_max 25.053
_diffrn_reflns_theta_min 2.352
_exptl_absorpt_coefficient_mu 0.752
_exptl_absorpt_correction_T_max 0.101
_exptl_absorpt_correction_T_min 0.081
_exptl_absorpt_correction_type multi-scan
_exptl_absorpt_process_details 'SADABS 2014/4 Bruker AXS Madison WI USA'
_exptl_crystal_colour yellow
_exptl_crystal_density_diffrn 1.669
_exptl_crystal_density_method 'not measured'
_exptl_crystal_description block
_exptl_crystal_F_000 11536
_exptl_crystal_size_max 0.200
_exptl_crystal_size_mid 0.150
_exptl_crystal_size_min 0.120
_refine_diff_density_max 1.190
_refine_diff_density_min -0.617
_refine_diff_density_rms 0.100
_refine_ls_extinction_coef 0.00015(4)
_refine_ls_extinction_expression Fc^*^=kFc[1+0.001xFc^2^\l^3^/sin(2\q)]^-1/4^
_refine_ls_extinction_method 'SHELXL-2014/7 (Sheldrick 2014'
_refine_ls_goodness_of_fit_ref 1.015
_refine_ls_hydrogen_treatment constr
_refine_ls_matrix_type full
_refine_ls_number_parameters 403
_refine_ls_number_reflns 10307
_refine_ls_number_restraints 46
_refine_ls_restrained_S_all 1.021
_refine_ls_R_factor_all 0.0781
_refine_ls_R_factor_gt 0.0595
_refine_ls_shift/su_max 0.001
_refine_ls_shift/su_mean 0.000
_refine_ls_structure_factor_coef Fsqd
_refine_ls_weighting_details 'w=1/[\s^2^(Fo^2^)+(0.1232P)^2^+38.7738P] where P=(Fo^2^+2Fc^2^)/3'
_refine_ls_weighting_scheme calc
_refine_ls_wR_factor_gt 0.1761
_refine_ls_wR_factor_ref 0.2052
_reflns_Friedel_coverage 0.000
_reflns_number_gt 7433
_reflns_number_total 10307
_reflns_threshold_expression 'I > 2\s(I)'
_cod_data_source_file d0cc07120j2.cif
_cod_data_source_block 1
_cod_depositor_comments
;
The following automatic conversions were performed:

data item '_exptl_absorpt_correction_type' value 'Multi-scan' was
changed to 'multi-scan' in accordance with the
/home/data/users/saulius/crontab/automatic-downloads/rss-feeds/RSC/lib/dictionaries/cif_core.dic
dictionary named 'cif_core.dic' version 2.4.2 last updated on
2011-04-26.

Automatic conversion script
Id: cif_fix_values 7556 2019-12-06 15:28:31Z antanas 

 Adding full bibliography for 7127639--7127640.cif.
;
_cod_original_cell_volume 22142(3)
_cod_database_code 7127639
_shelx_shelxl_version_number 2014/7
_shelx_space_group_comment
;
The symmetry employed for this shelxl refinement is uniquely defined
by the following loop, which should always be used as a source of
symmetry information in preference to the above space-group names.
They are only intended as comments.
;
_shelx_estimated_absorpt_t_min 0.864
_shelx_estimated_absorpt_t_max 0.915

loop_
_space_group_symop_operation_xyz
'x, y, z'
'-y, x, z+1/2'
'-x, -y, z'
'y, -x, z+1/2'
'x, -y, -z+1/2'
'y, x, -z'
'-x, y, -z+1/2'
'-y, -x, -z'
'-x, -y, -z'
'y, -x, -z-1/2'
'x, y, -z'
'-y, x, -z-1/2'
'-x, y, z-1/2'
'-y, -x, z'
'x, -y, z-1/2'
'y, x, z'

loop_
_atom_site_label
_atom_site_type_symbol
_atom_site_fract_x
_atom_site_fract_y
_atom_site_fract_z
_atom_site_U_iso_or_equiv
_atom_site_adp_type
_atom_site_occupancy
_atom_site_site_symmetry_order
_atom_site_calc_flag
_atom_site_refinement_flags_posn
_atom_site_refinement_flags_adp
_atom_site_refinement_flags_occupancy
_atom_site_disorder_assembly
_atom_site_disorder_group
Mo1 Mo 0.20121(2) 0.00667(2) 0.29887(2) 0.05671(18) Uani 1 1 d . . . . .
Mo2 Mo 0.48106(2) 0.25561(2) 0.35536(2) 0.0700(2) Uani 1 1 d . . . . .
Mo3 Mo 0.42126(2) 0.17712(2) 0.09265(2) 0.0693(2) Uani 1 1 d . . . . .
O1 O 0.1787(2) 0.0000 0.2500 0.0631(14) Uani 1 2 d S T P . .
O2 O 0.16056(16) 0.05978(19) 0.31142(12) 0.0777(12) Uani 1 1 d . . . . .
O3 O 0.43252(15) 0.24429(15) 0.31111(12) 0.0653(10) Uani 1 1 d . . . . .
O4 O 0.26226(15) 0.06297(17) 0.27618(10) 0.0673(10) Uani 1 1 d . . . . .
O5 O 0.4356(3) 0.1808(2) 0.04810(14) 0.1125(19) Uani 1 1 d . . . . .
O6 O 0.4317(2) 0.2774(3) 0.38417(15) 0.118(2) Uani 1 1 d . U . . .
O7 O 0.25475(14) 0.01372(16) 0.34032(11) 0.0598(9) Uani 1 1 d . . . . .
O8 O 0.3583(2) 0.2055(2) 0.09500(16) 0.1061(17) Uani 1 1 d . . . . .
O9 O 0.39032(16) -0.09930(18) 0.40851(10) 0.0669(10) Uani 1 1 d . . . . .
O10 O 0.53527(17) 0.23505(17) 0.38953(12) 0.0732(11) Uani 1 1 d . . . . .
O11 O 0.26866(16) -0.05151(17) 0.28323(11) 0.0717(11) Uani 1 1 d . . . . .
O12 O 0.43979(19) -0.0545(2) 0.45027(10) 0.0803(12) Uani 1 1 d . . . . .
O13 O 0.5069(2) 0.3149(2) 0.33903(18) 0.1098(19) Uani 1 1 d . . . . .
O14 O 0.50366(17) 0.12749(18) 0.40001(13) 0.0802(12) Uani 1 1 d . U . . .
O15 O 0.46532(18) 0.2111(2) 0.18254(12) 0.0848(13) Uani 1 1 d . . . . .
O16 O 0.25538(16) 0.10346(18) 0.35195(12) 0.0735(11) Uani 1 1 d . . . . .
O17 O 0.44893(19) 0.17115(19) 0.36284(12) 0.0827(13) Uani 1 1 d . . . . .
O18 O 0.34803(15) 0.22582(17) 0.33158(12) 0.0723(11) Uani 1 1 d . . . . .
O19 O 0.16915(18) -0.04815(19) 0.31732(13) 0.0837(13) Uani 1 1 d . . . . .
O20 O 0.41298(18) 0.15470(18) 0.15117(11) 0.0778(12) Uani 1 1 d . . . . .
C1 C 0.4307(2) 0.0395(3) 0.40511(13) 0.0624(14) Uani 1 1 d . . . . .
H1A H 0.4632 0.0366 0.4181 0.075 Uiso 1 1 calc R U . . .
C2 C 0.3458(2) 0.0019(2) 0.38662(14) 0.0604(13) Uani 1 1 d . . . . .
H2A H 0.3222 -0.0279 0.3852 0.072 Uiso 1 1 calc R U . . .
C3 C 0.3953(2) -0.0040(2) 0.40449(14) 0.0616(14) Uani 1 1 d . . . . .
C5 C 0.3544(2) 0.1272(2) 0.21335(15) 0.0554(12) Uani 1 1 d . . . . .
H5A H 0.3467 0.1078 0.1924 0.066 Uiso 1 1 calc R U . . .
C6 C 0.3248(2) 0.1170(2) 0.24452(15) 0.0550(12) Uani 1 1 d . . . . .
C7 C 0.3353(2) 0.1477(2) 0.27516(15) 0.0545(12) Uani 1 1 d . . . . .
H7A H 0.3149 0.1416 0.2959 0.065 Uiso 1 1 calc R U . . .
C9 C 0.3952(2) 0.1662(2) 0.21342(16) 0.0617(14) Uani 1 1 d . . . . .
C10 C 0.2759(2) 0.0580(2) 0.35324(14) 0.0560(13) Uani 1 1 d . . . . .
C13 C 0.4068(2) 0.1952(2) 0.24452(16) 0.0594(13) Uani 1 1 d . . . . .
H13A H 0.4355 0.2201 0.2447 0.071 Uiso 1 1 calc R U . . .
C15 C 0.4191(2) 0.0884(2) 0.38659(14) 0.0635(14) Uani 1 1 d . . . . .
C16 C 0.3847(2) 0.2207(2) 0.30894(17) 0.0617(14) Uani 1 1 d . . . . .
C18 C 0.3758(2) 0.1873(2) 0.27542(16) 0.0582(13) Uani 1 1 d . . . . .
C19 C 0.3303(2) 0.0509(2) 0.37080(15) 0.0597(13) Uani 1 1 d . . . . .
C20 C 0.4273(2) 0.1778(2) 0.17997(18) 0.0601(14) Uani 1 1 d . . . . .
C21 C 0.3673(2) 0.0938(2) 0.37076(15) 0.0637(14) Uani 1 1 d . . . . .
H21A H 0.3577 0.1268 0.3600 0.076 Uiso 1 1 calc R U . . .
C4 C 0.2824(2) 0.0733(2) 0.24612(15) 0.0550(12) Uani 1 1 d . . . . .
C8 C 0.4598(2) 0.1332(2) 0.38328(15) 0.0616(14) Uani 1 1 d . . . . .
C11 C 0.4106(2) -0.0557(3) 0.42338(15) 0.0652(15) Uani 1 1 d . . . . .
N1 N 0.4975(5) 0.1141(5) 0.5000 0.055(3) Uani 0.5 2 d DS T P . .
N2 N 0.1750(3) 0.1750(3) 0.3199(4) 0.056(3) Uani 0.5 2 d DS TU P . .
C12 C 0.4549(6) 0.0707(6) 0.5000 0.071(5) Uani 0.5 2 d DS TU P . .
H12A H 0.4722 0.0354 0.5000 0.106 Uiso 0.5 2 calc R U P . .
H12B H 0.4325 0.0744 0.5212 0.106 Uiso 0.25 1 calc R U P . .
H12C H 0.4325 0.0744 0.4788 0.106 Uiso 0.25 1 calc R U P . .
C14 C 0.2165(3) 0.2165(3) 0.3314(5) 0.077(5) Uani 0.5 2 d DS TU P . .
H14A H 0.2179 0.2179 0.3573 0.115 Uiso 0.5 2 calc R U P . .
H14B H 0.2518 0.2065 0.3222 0.115 Uiso 0.25 1 calc R U P . .
H14C H 0.2065 0.2518 0.3222 0.115 Uiso 0.25 1 calc R U P . .
C17 C 0.1793(5) 0.1793(5) 0.2794(4) 0.091(6) Uani 0.5 2 d DS TU P . .
H17A H 0.1541 0.1541 0.2685 0.136 Uiso 0.5 2 calc R U P . .
H17B H 0.1705 0.2159 0.2720 0.136 Uiso 0.25 1 calc R U P . .
H17C H 0.2159 0.1705 0.2720 0.136 Uiso 0.25 1 calc R U P . .
C22 C 0.4651(8) 0.1663(7) 0.5000 0.100(6) Uani 0.5 2 d DS TU P . .
H22A H 0.4896 0.1969 0.5000 0.150 Uiso 0.5 2 calc R U P . .
H22B H 0.4425 0.1676 0.4788 0.150 Uiso 0.25 1 calc R U P . .
H22C H 0.4425 0.1676 0.5212 0.150 Uiso 0.25 1 calc R U P . .

loop_
_atom_site_aniso_label
_atom_site_aniso_U_11
_atom_site_aniso_U_22
_atom_site_aniso_U_33
_atom_site_aniso_U_23
_atom_site_aniso_U_13
_atom_site_aniso_U_12
Mo1 0.0369(3) 0.0627(3) 0.0705(3) 0.0009(2) 0.0049(2) 0.00140(19)
Mo2 0.0604(3) 0.0554(3) 0.0944(4) -0.0299(3) -0.0075(3) 0.0059(2)
Mo3 0.0626(3) 0.0774(4) 0.0678(4) 0.0262(3) -0.0111(2) -0.0024(2)
O1 0.037(3) 0.075(4) 0.077(4) 0.002(3) 0.000 0.000
O2 0.053(2) 0.092(3) 0.088(3) -0.011(2) 0.006(2) 0.024(2)
O3 0.054(2) 0.050(2) 0.092(3) -0.0093(19) -0.006(2) 0.0043(16)
O4 0.056(2) 0.081(3) 0.065(2) 0.001(2) -0.0012(18) -0.0214(19)
O5 0.143(5) 0.115(4) 0.079(3) 0.038(3) 0.000(3) -0.021(4)
O6 0.090(4) 0.144(5) 0.121(4) -0.070(4) -0.010(3) 0.028(3)
O7 0.046(2) 0.062(2) 0.072(2) 0.0015(19) -0.0014(17) 0.0017(16)
O8 0.082(3) 0.088(4) 0.148(5) 0.009(3) -0.031(3) 0.013(3)
O9 0.058(2) 0.078(3) 0.064(2) 0.012(2) 0.0015(18) 0.003(2)
O10 0.066(2) 0.069(3) 0.084(3) -0.031(2) -0.010(2) 0.004(2)
O11 0.064(2) 0.077(3) 0.074(3) -0.014(2) -0.013(2) 0.023(2)
O12 0.082(3) 0.105(3) 0.054(2) 0.010(2) -0.005(2) 0.006(2)
O13 0.096(4) 0.066(3) 0.167(6) -0.003(3) -0.039(4) -0.012(3)
O14 0.063(3) 0.075(3) 0.103(3) 0.003(2) -0.011(2) -0.002(2)
O15 0.066(3) 0.103(3) 0.086(3) 0.025(3) -0.005(2) -0.032(2)
O16 0.057(2) 0.072(3) 0.092(3) -0.010(2) -0.008(2) 0.017(2)
O17 0.078(3) 0.078(3) 0.091(3) 0.009(2) -0.023(2) -0.018(2)
O18 0.049(2) 0.078(3) 0.089(3) -0.025(2) 0.004(2) 0.0049(19)
O19 0.076(3) 0.083(3) 0.092(3) 0.014(2) 0.008(2) -0.021(2)
O20 0.092(3) 0.079(3) 0.062(2) 0.002(2) 0.006(2) -0.031(2)
C1 0.050(3) 0.090(4) 0.048(3) -0.003(3) -0.005(2) 0.005(3)
C2 0.048(3) 0.075(4) 0.058(3) 0.003(3) 0.005(2) 0.003(2)
C3 0.056(3) 0.076(4) 0.053(3) 0.000(3) -0.001(2) 0.011(3)
C5 0.047(3) 0.059(3) 0.061(3) 0.000(2) -0.004(2) -0.005(2)
C6 0.051(3) 0.047(3) 0.067(3) -0.001(2) 0.004(2) -0.003(2)
C7 0.040(3) 0.056(3) 0.068(3) -0.002(2) 0.006(2) 0.001(2)
C9 0.044(3) 0.071(4) 0.070(3) -0.002(3) -0.002(3) -0.006(2)
C10 0.042(3) 0.066(4) 0.060(3) -0.004(3) 0.008(2) 0.011(3)
C13 0.055(3) 0.049(3) 0.074(4) -0.001(3) -0.002(3) -0.007(2)
C15 0.064(3) 0.071(4) 0.056(3) -0.008(3) -0.005(3) 0.009(3)
C16 0.055(3) 0.048(3) 0.081(4) -0.007(3) -0.009(3) 0.003(2)
C18 0.046(3) 0.048(3) 0.080(4) -0.005(3) -0.002(3) 0.000(2)
C19 0.053(3) 0.064(3) 0.062(3) -0.007(3) 0.008(2) 0.004(3)
C20 0.050(3) 0.043(3) 0.088(4) 0.008(3) -0.010(3) -0.004(2)
C21 0.062(3) 0.067(4) 0.062(3) -0.010(3) 0.005(3) 0.006(3)
C4 0.047(3) 0.055(3) 0.062(3) -0.003(3) 0.003(2) 0.008(2)
C8 0.061(3) 0.063(4) 0.061(3) -0.010(3) -0.001(3) 0.000(3)
C11 0.053(3) 0.092(5) 0.051(3) 0.010(3) 0.005(3) 0.000(3)
N1 0.075(8) 0.062(8) 0.028(5) 0.000 0.000 -0.003(6)
N2 0.026(3) 0.026(3) 0.116(8) -0.020(4) -0.020(4) 0.014(4)
C12 0.077(10) 0.104(12) 0.032(6) 0.000 0.000 0.036(9)
C14 0.048(5) 0.048(5) 0.134(13) 0.012(7) 0.012(7) 0.032(6)
C17 0.046(5) 0.046(5) 0.180(16) 0.011(7) 0.011(7) 0.019(7)
C22 0.065(10) 0.104(13) 0.131(14) 0.000 0.000 0.010(10)

loop_
_atom_type_symbol
_atom_type_description
_atom_type_scat_dispersion_real
_atom_type_scat_dispersion_imag
_atom_type_scat_source
C C 0.0033 0.0016 'International Tables Vol C Tables 4.2.6.8 and 6.1.1.4'
H H 0.0000 0.0000 'International Tables Vol C Tables 4.2.6.8 and 6.1.1.4'
N N 0.0061 0.0033 'International Tables Vol C Tables 4.2.6.8 and 6.1.1.4'
O O 0.0106 0.0060 'International Tables Vol C Tables 4.2.6.8 and 6.1.1.4'
Mo Mo -1.6832 0.6857 'International Tables Vol C Tables 4.2.6.8 and 6.1.1.4'

loop_
_geom_angle_atom_site_label_1
_geom_angle_atom_site_label_2
_geom_angle_atom_site_label_3
_geom_angle
_geom_angle_site_symmetry_1
_geom_angle_site_symmetry_3
_geom_angle_publ_flag
O19 Mo1 O2 102.9(2) . . ?
O19 Mo1 O1 100.49(18) . . ?
O2 Mo1 O1 99.01(18) . . ?
O19 Mo1 O7 93.5(2) . . ?
O2 Mo1 O7 96.06(19) . . ?
O1 Mo1 O7 156.56(18) . . ?
O19 Mo1 O4 164.3(2) . . ?
O2 Mo1 O4 91.3(2) . . ?
O1 Mo1 O4 83.48(15) . . ?
O7 Mo1 O4 78.31(15) . . ?
O19 Mo1 O11 86.7(2) . . ?
O2 Mo1 O11 168.6(2) . . ?
O1 Mo1 O11 85.02(15) . . ?
O7 Mo1 O11 77.03(15) . . ?
O4 Mo1 O11 78.46(16) . . ?
O13 Mo2 O6 102.8(3) . . ?
O13 Mo2 O10 101.8(2) . . ?
O6 Mo2 O10 99.2(2) . . ?
O13 Mo2 O3 92.6(2) . . ?
O6 Mo2 O3 97.7(2) . . ?
O10 Mo2 O3 154.67(15) . . ?
O13 Mo2 O15 88.5(3) . 7_655 ?
O6 Mo2 O15 167.7(3) . 7_655 ?
O10 Mo2 O15 83.03(17) . 7_655 ?
O3 Mo2 O15 76.60(16) . 7_655 ?
O13 Mo2 O17 166.0(3) . . ?
O6 Mo2 O17 87.8(3) . . ?
O10 Mo2 O17 85.29(17) . . ?
O3 Mo2 O17 76.65(16) . . ?
O15 Mo2 O17 80.28(19) 7_655 . ?
O5 Mo3 O8 102.6(3) . . ?
O5 Mo3 O10 100.6(2) . 7_655 ?
O8 Mo3 O10 100.8(2) . 7_655 ?
O5 Mo3 O9 96.0(2) . 5 ?
O8 Mo3 O9 92.6(2) . 5 ?
O10 Mo3 O9 155.72(15) 7_655 5 ?
O5 Mo3 O14 88.7(3) . 7_655 ?
O8 Mo3 O14 166.4(2) . 7_655 ?
O10 Mo3 O14 84.37(17) 7_655 7_655 ?
O9 Mo3 O14 78.46(16) 5 7_655 ?
O5 Mo3 O20 167.1(2) . . ?
O8 Mo3 O20 88.2(2) . . ?
O10 Mo3 O20 84.08(17) 7_655 . ?
O9 Mo3 O20 76.12(15) 5 . ?
O14 Mo3 O20 79.79(17) 7_655 . ?
Mo1 O1 Mo1 146.3(3) . 5 ?
C16 O3 Mo2 129.0(4) . . ?
C4 O4 Mo1 137.6(4) . . ?
C10 O7 Mo1 127.6(3) . . ?
C11 O9 Mo3 129.1(4) . 5 ?
Mo3 O10 Mo2 145.4(2) 7_655 . ?
C4 O11 Mo1 133.3(4) 5 . ?
C8 O14 Mo3 135.4(4) . 7_655 ?
C20 O15 Mo2 136.1(5) . 7_655 ?
C8 O17 Mo2 134.6(4) . . ?
C20 O20 Mo3 133.2(4) . . ?
C3 C1 C15 121.5(5) . . ?
C3 C1 H1A 119.2 . . ?
C15 C1 H1A 119.2 . . ?
C19 C2 C3 122.0(6) . . ?
C19 C2 H2A 119.0 . . ?
C3 C2 H2A 119.0 . . ?
C1 C3 C2 118.6(5) . . ?
C1 C3 C11 119.3(5) . . ?
C2 C3 C11 122.1(6) . . ?
C9 C5 C6 120.1(5) . . ?
C9 C5 H5A 120.0 . . ?
C6 C5 H5A 120.0 . . ?
C7 C6 C5 119.1(5) . . ?
C7 C6 C4 119.1(5) . . ?
C5 C6 C4 121.8(5) . . ?
C18 C7 C6 121.2(5) . . ?
C18 C7 H7A 119.4 . . ?
C6 C7 H7A 119.4 . . ?
C5 C9 C13 120.3(5) . . ?
C5 C9 C20 120.6(5) . . ?
C13 C9 C20 119.1(5) . . ?
O16 C10 O7 125.8(5) . . ?
O16 C10 C19 119.3(5) . . ?
O7 C10 C19 114.9(5) . . ?
C9 C13 C18 120.3(5) . . ?
C9 C13 H13A 119.9 . . ?
C18 C13 H13A 119.9 . . ?
C21 C15 C1 117.8(6) . . ?
C21 C15 C8 120.1(5) . . ?
C1 C15 C8 122.1(5) . . ?
O18 C16 O3 124.3(5) . . ?
O18 C16 C18 120.7(5) . . ?
O3 C16 C18 115.0(5) . . ?
C7 C18 C13 118.9(5) . . ?
C7 C18 C16 119.3(5) . . ?
C13 C18 C16 121.8(5) . . ?
C21 C19 C2 118.5(5) . . ?
C21 C19 C10 119.7(5) . . ?
C2 C19 C10 121.8(5) . . ?
O15 C20 O20 124.7(6) . . ?
O15 C20 C9 117.0(6) . . ?
O20 C20 C9 118.2(5) . . ?
C19 C21 C15 121.3(6) . . ?
C19 C21 H21A 119.4 . . ?
C15 C21 H21A 119.4 . . ?
O4 C4 O11 125.7(5) . 5 ?
O4 C4 C6 117.2(5) . . ?
O11 C4 C6 117.1(5) 5 . ?
O17 C8 O14 125.3(6) . . ?
O17 C8 C15 117.7(5) . . ?
O14 C8 C15 116.9(5) . . ?
O12 C11 O9 125.8(6) . . ?
O12 C11 C3 120.5(6) . . ?
O9 C11 C3 113.7(5) . . ?
C12 N1 C22 103.7(13) . . ?
C14 N2 C17 101.1(13) . . ?
N1 C12 H12A 109.5 . . ?
N1 C12 H12B 109.5 . . ?
H12A C12 H12B 109.5 . . ?
N1 C12 H12C 109.5 . . ?
H12A C12 H12C 109.5 . . ?
H12B C12 H12C 109.5 . . ?
N2 C14 H14A 109.5 . . ?
N2 C14 H14B 109.5 . . ?
H14A C14 H14B 109.5 . . ?
N2 C14 H14C 109.5 . . ?
H14A C14 H14C 109.5 . . ?
H14B C14 H14C 109.5 . . ?
N2 C17 H17A 109.5 . . ?
N2 C17 H17B 109.5 . . ?
H17A C17 H17B 109.5 . . ?
N2 C17 H17C 109.5 . . ?
H17A C17 H17C 109.5 . . ?
H17B C17 H17C 109.5 . . ?
N1 C22 H22A 109.5 . . ?
N1 C22 H22B 109.5 . . ?
H22A C22 H22B 109.5 . . ?
N1 C22 H22C 109.5 . . ?
H22A C22 H22C 109.5 . . ?
H22B C22 H22C 109.5 . . ?

loop_
_geom_bond_atom_site_label_1
_geom_bond_atom_site_label_2
_geom_bond_distance
_geom_bond_site_symmetry_2
_geom_bond_publ_flag
Mo1 O19 1.696(4) . ?
Mo1 O2 1.700(4) . ?
Mo1 O1 1.8989(15) . ?
Mo1 O7 2.025(4) . ?
Mo1 O4 2.198(4) . ?
Mo1 O11 2.254(4) . ?
Mo2 O13 1.694(5) . ?
Mo2 O6 1.696(5) . ?
Mo2 O10 1.900(4) . ?
Mo2 O3 2.042(4) . ?
Mo2 O15 2.208(4) 7_655 ?
Mo2 O17 2.227(4) . ?
Mo3 O5 1.689(5) . ?
Mo3 O8 1.691(5) . ?
Mo3 O10 1.890(4) 7_655 ?
Mo3 O9 2.048(4) 5 ?
Mo3 O14 2.217(4) 7_655 ?
Mo3 O20 2.245(4) . ?
O1 Mo1 1.8990(15) 5 ?
O3 C16 1.306(7) . ?
O4 C4 1.243(6) . ?
O7 C10 1.291(7) . ?
O9 C11 1.299(7) . ?
O9 Mo3 2.048(4) 5 ?
O10 Mo3 1.890(4) 7_655 ?
O11 C4 1.256(7) 5 ?
O12 C11 1.226(7) . ?
O14 C8 1.247(7) . ?
O14 Mo3 2.217(4) 7_655 ?
O15 C20 1.239(6) . ?
O15 Mo2 2.208(4) 7_655 ?
O16 C10 1.220(6) . ?
O17 C8 1.226(7) . ?
O18 C16 1.235(7) . ?
O20 C20 1.256(7) . ?
C1 C3 1.371(8) . ?
C1 C15 1.408(8) . ?
C1 H1A 0.9300 . ?
C2 C19 1.386(8) . ?
C2 C3 1.387(8) . ?
C2 H2A 0.9300 . ?
C3 C11 1.492(8) . ?
C5 C9 1.380(7) . ?
C5 C6 1.385(7) . ?
C5 H5A 0.9300 . ?
C6 C7 1.385(7) . ?
C6 C4 1.490(7) . ?
C7 C18 1.384(7) . ?
C7 H7A 0.9300 . ?
C9 C13 1.382(8) . ?
C9 C20 1.494(8) . ?
C10 C19 1.492(7) . ?
C13 C18 1.386(8) . ?
C13 H13A 0.9300 . ?
C15 C21 1.401(8) . ?
C15 C8 1.486(8) . ?
C16 C18 1.502(8) . ?
C19 C21 1.384(8) . ?
C21 H21A 0.9300 . ?
C4 O11 1.256(7) 5 ?
N1 C12 1.486(9) . ?
N1 C22 1.502(9) . ?
N2 C14 1.496(9) . ?
N2 C17 1.505(9) . ?
C12 H12A 0.9600 . ?
C12 H12B 0.9600 . ?
C12 H12C 0.9600 . ?
C14 H14A 0.9600 . ?
C14 H14B 0.9600 . ?
C14 H14C 0.9600 . ?
C17 H17A 0.9600 . ?
C17 H17B 0.9600 . ?
C17 H17C 0.9600 . ?
C22 H22A 0.9600 . ?
C22 H22B 0.9600 . ?
C22 H22C 0.9600 . ?

loop_
_geom_torsion_atom_site_label_1
_geom_torsion_atom_site_label_2
_geom_torsion_atom_site_label_3
_geom_torsion_atom_site_label_4
_geom_torsion
_geom_torsion_site_symmetry_1
_geom_torsion_site_symmetry_2
_geom_torsion_site_symmetry_3
_geom_torsion_site_symmetry_4
_geom_torsion_publ_flag
O19 Mo1 O1 Mo1 -123.17(17) . . . 5 ?
O2 Mo1 O1 Mo1 131.80(16) . . . 5 ?
O7 Mo1 O1 Mo1 2.4(3) . . . 5 ?
O4 Mo1 O1 Mo1 41.49(11) . . . 5 ?
O11 Mo1 O1 Mo1 -37.44(12) . . . 5 ?
C15 C1 C3 C2 -3.3(8) . . . . ?
C15 C1 C3 C11 177.6(5) . . . . ?
C19 C2 C3 C1 -2.7(8) . . . . ?
C19 C2 C3 C11 176.4(5) . . . . ?
C9 C5 C6 C7 2.4(8) . . . . ?
C9 C5 C6 C4 -176.8(5) . . . . ?
C5 C6 C7 C18 -1.8(8) . . . . ?
C4 C6 C7 C18 177.5(5) . . . . ?
C6 C5 C9 C13 0.0(9) . . . . ?
C6 C5 C9 C20 -179.9(5) . . . . ?
Mo1 O7 C10 O16 26.4(8) . . . . ?
Mo1 O7 C10 C19 -153.1(4) . . . . ?
C5 C9 C13 C18 -3.2(9) . . . . ?
C20 C9 C13 C18 176.7(5) . . . . ?
C3 C1 C15 C21 7.0(8) . . . . ?
C3 C1 C15 C8 -172.4(5) . . . . ?
Mo2 O3 C16 O18 40.2(8) . . . . ?
Mo2 O3 C16 C18 -142.2(4) . . . . ?
C6 C7 C18 C13 -1.3(8) . . . . ?
C6 C7 C18 C16 178.4(5) . . . . ?
C9 C13 C18 C7 3.8(8) . . . . ?
C9 C13 C18 C16 -175.9(5) . . . . ?
O18 C16 C18 C7 -22.3(8) . . . . ?
O3 C16 C18 C7 160.0(5) . . . . ?
O18 C16 C18 C13 157.4(5) . . . . ?
O3 C16 C18 C13 -20.3(8) . . . . ?
C3 C2 C19 C21 4.7(8) . . . . ?
C3 C2 C19 C10 -176.8(5) . . . . ?
O16 C10 C19 C21 -28.9(8) . . . . ?
O7 C10 C19 C21 150.6(5) . . . . ?
O16 C10 C19 C2 152.6(5) . . . . ?
O7 C10 C19 C2 -27.8(7) . . . . ?
Mo2 O15 C20 O20 9.1(10) 7_655 . . . ?
Mo2 O15 C20 C9 -168.4(4) 7_655 . . . ?
Mo3 O20 C20 O15 -24.8(9) . . . . ?
Mo3 O20 C20 C9 152.7(4) . . . . ?
C5 C9 C20 O15 -176.1(5) . . . . ?
C13 C9 C20 O15 4.0(8) . . . . ?
C5 C9 C20 O20 6.3(8) . . . . ?
C13 C9 C20 O20 -173.6(5) . . . . ?
C2 C19 C21 C15 -0.7(8) . . . . ?
C10 C19 C21 C15 -179.2(5) . . . . ?
C1 C15 C21 C19 -5.0(8) . . . . ?
C8 C15 C21 C19 174.5(5) . . . . ?
Mo1 O4 C4 O11 3.2(9) . . . 5 ?
Mo1 O4 C4 C6 -179.6(4) . . . . ?
C7 C6 C4 O4 -7.0(7) . . . . ?
C5 C6 C4 O4 172.2(5) . . . . ?
C7 C6 C4 O11 170.5(5) . . . 5 ?
C5 C6 C4 O11 -10.3(8) . . . 5 ?
Mo2 O17 C8 O14 -20.8(10) . . . . ?
Mo2 O17 C8 C15 163.6(4) . . . . ?
Mo3 O14 C8 O17 5.5(10) 7_655 . . . ?
Mo3 O14 C8 C15 -178.9(4) 7_655 . . . ?
C21 C15 C8 O17 -8.8(8) . . . . ?
C1 C15 C8 O17 170.7(5) . . . . ?
C21 C15 C8 O14 175.3(5) . . . . ?
C1 C15 C8 O14 -5.3(8) . . . . ?
Mo3 O9 C11 O12 -29.7(8) 5 . . . ?
Mo3 O9 C11 C3 150.2(4) 5 . . . ?
C1 C3 C11 O12 30.3(8) . . . . ?
C2 C3 C11 O12 -148.7(6) . . . . ?
C1 C3 C11 O9 -149.5(5) . . . . ?
C2 C3 C11 O9 31.4(7) . . . . ?
